data_7031546
loop_
_publ_author_name
'Holzhacker, Christian'
'Calhorda, Maria Jos\'e'
'Gil, Adri\`a'
'Carvalho, Maria Deus'
'Ferreira, Liliana P.'
'St\"oger, Berthold'
'Mereiter, Kurt'
'Weil, Matthias'
'M\"uller, Danny'
'Weinberger, Peter'
'Pittenauer, Ernst'
'Allmaier, G\"unter'
'Kirchner, Karl'

_publ_section_title
;
 Six-coordinate high-spin iron(ii) complexes with bidentate PN ligands
 based on 2-aminopyridine - new Fe(ii) spin crossover systems.
;
_journal_issue 29
_journal_name_full 'Dalton transactions (Cambridge, England : 2003)'
_journal_page_first 11152
_journal_page_last 11164
_journal_paper_doi 10.1039/c4dt00186a
_journal_volume 43
_journal_year 2014
_chemical_formula_moiety 'C38 H36 Fe N6 P2, 2(B F4)'
_chemical_formula_sum 'C38 H36 B2 F8 Fe N6 P2'
_chemical_formula_weight 868.14
_chemical_name_common '1466 xx4 [Fe(PN-Ph)2(AN)2](BF4)2.solv'
_chemical_name_systematic
; 
[Fe(PN-Ph)2(CH3CN)2](BF4)2.solv
;
_space_group_IT_number 2
_symmetry_cell_setting triclinic
_symmetry_space_group_name_Hall '-P 1'
_symmetry_space_group_name_H-M 'P -1'
_atom_sites_solution_hydrogens geom
_atom_sites_solution_primary direct
_atom_sites_solution_secondary difmap
_audit_creation_method SHELXL-97
_cell_angle_alpha 64.129(2)
_cell_angle_beta 83.943(2)
_cell_angle_gamma 89.942(2)
_cell_formula_units_Z 4
_cell_length_a 10.7266(13)
_cell_length_b 20.317(3)
_cell_length_c 21.130(3)
_cell_measurement_reflns_used 7606
_cell_measurement_temperature 100(2)
_cell_measurement_theta_max 30.08
_cell_measurement_theta_min 2.18
_cell_volume 4115.0(10)
_computing_cell_refinement 'SAINT (Bruker, 2010)'
_computing_data_collection 'APEX2 (Bruker, 2010)'
_computing_data_reduction 'SAINT (Bruker, 2010)'
_computing_molecular_graphics 'Bruker SHELXTL'
_computing_publication_material 'Bruker SHELXTL'
_computing_structure_refinement 'SHELXL-97 (Sheldrick, 2008)'
_computing_structure_solution 'SHELXS-97 (Sheldrick, 2008)'
_diffrn_ambient_temperature 100(2)
_diffrn_measured_fraction_theta_full 0.983
_diffrn_measured_fraction_theta_max 0.983
_diffrn_measurement_device_type 'Bruker Kappa APEX-II CCD'
_diffrn_measurement_method '\w- and \f-scans'
_diffrn_radiation_monochromator graphite
_diffrn_radiation_source 'fine-focus sealed tube'
_diffrn_radiation_type MoK\a
_diffrn_radiation_wavelength 0.71073
_diffrn_reflns_av_R_equivalents 0.0478
_diffrn_reflns_av_sigmaI/netI 0.0466
_diffrn_reflns_limit_h_max 15
_diffrn_reflns_limit_h_min -15
_diffrn_reflns_limit_k_max 28
_diffrn_reflns_limit_k_min -25
_diffrn_reflns_limit_l_max 29
_diffrn_reflns_limit_l_min -29
_diffrn_reflns_number 67127
_diffrn_reflns_theta_full 30.00
_diffrn_reflns_theta_max 30.00
_diffrn_reflns_theta_min 1.86
_exptl_absorpt_coefficient_mu 0.516
_exptl_absorpt_correction_T_max 0.96
_exptl_absorpt_correction_T_min 0.78
_exptl_absorpt_correction_type multi-scan
_exptl_absorpt_process_details 'program SADABS'
_exptl_crystal_colour red
_exptl_crystal_density_diffrn 1.401
_exptl_crystal_density_method 'not measured'
_exptl_crystal_description plate
_exptl_crystal_F_000 1776
_exptl_crystal_size_max 0.42
_exptl_crystal_size_mid 0.24
_exptl_crystal_size_min 0.09
_platon_squeeze_details
;
Platy red crystals from acetonitrile / diethyl ether.
The compound is a disordered solvate with 
an estimated solvent content of about 1/2 acetontrile
molecule per complex. 
Prior to final refinement the disordered solvent 
was removed from the data with procedure SQUEEZE of
program PLATON. The 3 most significant solvent peaks were
C1S     0.2064    0.7788    0.4238
C2S     0.0906    0.7714    0.4698
C3S    -0.0309    0.7624    0.5103
and were thought to represent essentially acetonitrile (one
molecule per two Fe-complexes !!). According to program
PLATON the solvent cavities (2 symmetry equivalent per unit cell)
are located at x,y,z = 0.062, 0.736, 0.486 and -x,-y,-z.
The solvent accessible volume per cavity is 166 A^3 and 332 A^3 
per unit cell.
;
_refine_diff_density_max 1.005
_refine_diff_density_min -0.797
_refine_diff_density_rms 0.084
_refine_ls_extinction_method none
_refine_ls_goodness_of_fit_ref 1.037
_refine_ls_hydrogen_treatment constr
_refine_ls_matrix_type full
_refine_ls_number_parameters 1031
_refine_ls_number_reflns 23584
_refine_ls_number_restraints 436
_refine_ls_restrained_S_all 1.078
_refine_ls_R_factor_all 0.0762
_refine_ls_R_factor_gt 0.0606
_refine_ls_shift/su_max 0.004
_refine_ls_shift/su_mean 0.000
_refine_ls_structure_factor_coef Fsqd
_refine_ls_weighting_details 'calc w=1/[\s^2^(Fo^2^)+(0.0931P)^2^+4.9505P] where P=(Fo^2^+2Fc^2^)/3'
_refine_ls_weighting_scheme calc
_refine_ls_wR_factor_gt 0.1574
_refine_ls_wR_factor_ref 0.1649
_reflns_number_gt 18402
_reflns_number_total 23584
_reflns_threshold_expression >2sigma(I)
_cod_data_source_file c4dt00186a2.cif
_cod_data_source_block 6
_cod_depositor_comments
;
The following automatic conversions were performed:

'_symmetry_cell_setting' value 'Triclinic' changed to 'triclinic'
according to
/usr/data/users/saulius/crontab/automatic-downloads/rss-feeds/RSC/lib/dictionaries/cif_core.dic
dictionary named 'cif_core.dic' version 2.4.2 from 2011-04-26.

Automatic conversion script
Id: cif_fix_values 2281 2013-09-26 08:29:07Z andrius 
;
_cod_original_cell_volume 4115.1(9)
_cod_original_sg_symbol_Hall '-P 1  '
_cod_original_sg_symbol_H-M 'P -1  '
_cod_database_code 7031546

loop_
_symmetry_equiv_pos_as_xyz
'x, y, z'
'-x, -y, -z'

loop_
_atom_site_label
_atom_site_type_symbol
_atom_site_fract_x
_atom_site_fract_y
_atom_site_fract_z
_atom_site_U_iso_or_equiv
_atom_site_adp_type
_atom_site_occupancy
_atom_site_symmetry_multiplicity
_atom_site_calc_flag
_atom_site_refinement_flags
Fe1 Fe 0.72203(4) 0.61014(2) 0.25946(2) 0.01355(9) Uani 1 1 d .
P1 P 0.65185(7) 0.70216(4) 0.16804(4) 0.01456(14) Uani 1 1 d .
P2 P 0.65078(7) 0.52099(4) 0.23798(4) 0.01431(14) Uani 1 1 d .
N1 N 0.8036(2) 0.69535(14) 0.26878(13) 0.0159(4) Uani 1 1 d .
N2 N 0.7643(2) 0.76722(14) 0.15361(14) 0.0171(4) Uani 1 1 d .
H2N H 0.7855 0.8032 0.1112 0.021 Uiso 1 1 calc R
N3 N 0.8695(2) 0.60904(13) 0.19316(13) 0.0148(3) Uani 1 1 d .
N4 N 0.7434(2) 0.53663(14) 0.16308(13) 0.0170(4) Uani 1 1 d .
H4N H 0.7204 0.5221 0.1322 0.020 Uiso 1 1 calc R
N5 N 0.8060(3) 0.53899(15) 0.33782(14) 0.0194(4) Uani 1 1 d .
N6 N 0.5873(3) 0.60664(14) 0.32836(14) 0.0184(4) Uani 1 1 d .
C1 C 0.8209(3) 0.76106(16) 0.21144(16) 0.0153(4) Uani 1 1 d .
C2 C 0.8929(3) 0.81904(17) 0.21068(18) 0.0195(5) Uani 1 1 d .
H2 H 0.9065 0.8642 0.1693 0.023 Uiso 1 1 calc R
C3 C 0.9437(3) 0.80884(18) 0.27169(19) 0.0235(6) Uani 1 1 d .
H3 H 0.9936 0.8470 0.2725 0.028 Uiso 1 1 calc R
C4 C 0.9214(3) 0.74241(19) 0.33183(18) 0.0241(6) Uani 1 1 d .
H4 H 0.9542 0.7349 0.3744 0.029 Uiso 1 1 calc R
C5 C 0.8506(3) 0.68756(18) 0.32855(17) 0.0216(5) Uani 1 1 d .
H5 H 0.8342 0.6425 0.3699 0.026 Uiso 1 1 calc R
C6 C 0.6552(3) 0.70212(16) 0.08235(15) 0.0151(4) Uani 1 1 d .
C7 C 0.5462(3) 0.67914(16) 0.06426(16) 0.0174(5) Uani 1 1 d .
H7 H 0.4687 0.6715 0.0933 0.021 Uiso 1 1 calc R
C8 C 0.5518(3) 0.66758(17) 0.00401(17) 0.0205(5) Uani 1 1 d .
H8 H 0.4783 0.6519 -0.0081 0.025 Uiso 1 1 calc R
C9 C 0.6655(3) 0.67903(18) -0.03870(17) 0.0229(6) Uani 1 1 d .
H9 H 0.6697 0.6698 -0.0792 0.027 Uiso 1 1 calc R
C10 C 0.7723(3) 0.70376(18) -0.02267(17) 0.0215(5) Uani 1 1 d .
H10 H 0.8486 0.7130 -0.0531 0.026 Uiso 1 1 calc R
C11 C 0.7684(3) 0.71523(17) 0.03811(16) 0.0181(5) Uani 1 1 d .
H11 H 0.8420 0.7318 0.0493 0.022 Uiso 1 1 calc R
C12 C 0.5034(3) 0.74269(18) 0.17835(17) 0.0192(5) Uani 1 1 d .
C13 C 0.4948(3) 0.81844(19) 0.1453(2) 0.0256(6) Uani 1 1 d .
H13 H 0.5658 0.8487 0.1167 0.031 Uiso 1 1 calc R
C14 C 0.3834(4) 0.8501(2) 0.1537(2) 0.0330(7) Uani 1 1 d .
H14 H 0.3785 0.9018 0.1306 0.040 Uiso 1 1 calc R
C15 C 0.2796(4) 0.8068(2) 0.1954(2) 0.0330(7) Uani 1 1 d .
H15 H 0.2042 0.8287 0.2021 0.040 Uiso 1 1 calc R
C16 C 0.2861(3) 0.7306(2) 0.2278(2) 0.0319(7) Uani 1 1 d .
H16 H 0.2146 0.7005 0.2559 0.038 Uiso 1 1 calc R
C17 C 0.3976(3) 0.6989(2) 0.2189(2) 0.0261(6) Uani 1 1 d .
H17 H 0.4017 0.6471 0.2405 0.031 Uiso 1 1 calc R
C18 C 0.8578(3) 0.57350(15) 0.15246(15) 0.0147(4) Uani 1 1 d .
C19 C 0.9551(3) 0.57381(18) 0.10220(17) 0.0204(5) Uani 1 1 d .
H19 H 0.9433 0.5496 0.0735 0.024 Uiso 1 1 calc R
C20 C 1.0677(3) 0.60981(18) 0.09551(18) 0.0234(6) Uani 1 1 d .
H20 H 1.1342 0.6119 0.0611 0.028 Uiso 1 1 calc R
C21 C 1.0837(3) 0.64336(18) 0.13967(19) 0.0228(6) Uani 1 1 d .
H21 H 1.1620 0.6668 0.1371 0.027 Uiso 1 1 calc R
C22 C 0.9839(3) 0.64180(17) 0.18686(17) 0.0185(5) Uani 1 1 d .
H22 H 0.9953 0.6648 0.2167 0.022 Uiso 1 1 calc R
C23 C 0.4933(3) 0.51015(16) 0.21905(16) 0.0160(4) Uani 1 1 d .
C24 C 0.3934(3) 0.50177(18) 0.27035(18) 0.0204(5) Uani 1 1 d .
H24 H 0.4087 0.5061 0.3119 0.024 Uiso 1 1 calc R
C25 C 0.2716(3) 0.48722(19) 0.2613(2) 0.0246(6) Uani 1 1 d .
H25 H 0.2040 0.4822 0.2963 0.030 Uiso 1 1 calc R
C26 C 0.2491(3) 0.47998(19) 0.2011(2) 0.0267(6) Uani 1 1 d .
H26 H 0.1662 0.4690 0.1953 0.032 Uiso 1 1 calc R
C27 C 0.3476(3) 0.48875(18) 0.14911(18) 0.0247(6) Uani 1 1 d .
H27 H 0.3317 0.4840 0.1079 0.030 Uiso 1 1 calc R
C28 C 0.4693(3) 0.50449(16) 0.15759(16) 0.0195(5) Uani 1 1 d .
H28 H 0.5362 0.5114 0.1217 0.023 Uiso 1 1 calc R
C29 C 0.6792(3) 0.42643(16) 0.29934(16) 0.0174(4) Uani 1 1 d .
C30 C 0.7647(4) 0.38562(19) 0.27945(19) 0.0255(6) Uani 1 1 d .
H30 H 0.8116 0.4070 0.2339 0.031 Uiso 1 1 calc R
C31 C 0.7817(4) 0.3131(2) 0.3265(2) 0.0331(7) Uani 1 1 d .
H31 H 0.8387 0.2849 0.3123 0.040 Uiso 1 1 calc R
C32 C 0.7159(5) 0.2822(2) 0.3934(2) 0.0361(8) Uani 1 1 d .
H32 H 0.7287 0.2331 0.4256 0.043 Uiso 1 1 calc R
C33 C 0.6308(4) 0.3232(2) 0.4136(2) 0.0322(7) Uani 1 1 d .
H33 H 0.5851 0.3019 0.4595 0.039 Uiso 1 1 calc R
C34 C 0.6124(4) 0.39499(18) 0.36683(18) 0.0259(6) Uani 1 1 d .
H34 H 0.5541 0.4228 0.3808 0.031 Uiso 1 1 calc R
C35 C 0.8477(3) 0.4958(2) 0.38378(19) 0.0278(7) Uani 1 1 d .
C36 C 0.8984(5) 0.4393(3) 0.4451(3) 0.0558(15) Uani 1 1 d .
H36A H 0.8757 0.4483 0.4867 0.084 Uiso 1 1 calc R
H36B H 0.9900 0.4407 0.4355 0.084 Uiso 1 1 calc R
H36C H 0.8633 0.3911 0.4541 0.084 Uiso 1 1 calc R
C37 C 0.5137(3) 0.6066(2) 0.3717(2) 0.0290(8) Uani 1 1 d .
C38 C 0.4184(5) 0.6077(3) 0.4259(3) 0.0565(16) Uani 1 1 d .
H38A H 0.3838 0.6563 0.4091 0.085 Uiso 1 1 calc R
H38B H 0.4564 0.5966 0.4694 0.085 Uiso 1 1 calc R
H38C H 0.3510 0.5709 0.4356 0.085 Uiso 1 1 calc R
Fe2 Fe 0.66302(4) 0.10276(2) 0.26829(2) 0.01253(9) Uani 1 1 d .
P3 P 0.77922(7) 0.19172(4) 0.17692(4) 0.01413(14) Uani 1 1 d .
P4 P 0.74695(7) 0.01073(4) 0.25287(4) 0.01394(14) Uani 1 1 d .
N7 N 0.5770(2) 0.19039(13) 0.27239(14) 0.0147(4) Uani 1 1 d .
N8 N 0.6789(2) 0.25970(14) 0.15992(14) 0.0170(4) Uani 1 1 d .
H8N H 0.6799 0.2958 0.1172 0.020 Uiso 1 1 calc R
N9 N 0.5520(2) 0.09932(13) 0.19930(13) 0.0145(3) Uani 1 1 d .
N10 N 0.6983(3) 0.02713(15) 0.17415(14) 0.0175(4) Uani 1 1 d .
H10N H 0.7407 0.0138 0.1440 0.021 Uiso 1 1 calc R
N11 N 0.5434(2) 0.03336(14) 0.34629(13) 0.0164(4) Uani 1 1 d .
N12 N 0.7669(2) 0.10405(14) 0.33658(14) 0.0167(4) Uani 1 1 d .
C39 C 0.5952(3) 0.25670(16) 0.21527(16) 0.0150(4) Uani 1 1 d .
C40 C 0.5328(3) 0.31886(17) 0.21208(18) 0.0194(5) Uani 1 1 d .
H40 H 0.5453 0.3642 0.1707 0.023 Uiso 1 1 calc R
C41 C 0.4530(3) 0.31246(18) 0.27034(19) 0.0221(5) Uani 1 1 d .
H41 H 0.4093 0.3534 0.2696 0.027 Uiso 1 1 calc R
C42 C 0.4371(3) 0.24525(18) 0.33035(19) 0.0227(6) Uani 1 1 d .
H42 H 0.3844 0.2403 0.3714 0.027 Uiso 1 1 calc R
C43 C 0.4993(3) 0.18579(17) 0.32941(17) 0.0191(5) Uani 1 1 d .
H43 H 0.4870 0.1400 0.3703 0.023 Uiso 1 1 calc R
C44 C 0.9261(3) 0.22772(17) 0.18880(16) 0.0172(4) Uani 1 1 d .
C45 C 1.0122(3) 0.1816(2) 0.22995(19) 0.0237(6) Uani 1 1 d .
H45 H 0.9966 0.1300 0.2509 0.028 Uiso 1 1 calc R
C46 C 1.1216(3) 0.2112(2) 0.2405(2) 0.0298(6) Uani 1 1 d .
H46 H 1.1791 0.1796 0.2694 0.036 Uiso 1 1 calc R
C47 C 1.1465(3) 0.2865(2) 0.2092(2) 0.0308(7) Uani 1 1 d .
H47 H 1.2203 0.3063 0.2169 0.037 Uiso 1 1 calc R
C48 C 1.0628(3) 0.3328(2) 0.1663(2) 0.0296(6) Uani 1 1 d .
H48 H 1.0807 0.3843 0.1437 0.035 Uiso 1 1 calc R
C49 C 0.9529(3) 0.30367(18) 0.15660(19) 0.0234(6) Uani 1 1 d .
H49 H 0.8955 0.3356 0.1279 0.028 Uiso 1 1 calc R
C50 C 0.8111(3) 0.19219(16) 0.09070(16) 0.0158(4) Uani 1 1 d .
C51 C 0.7160(3) 0.20644(17) 0.04660(17) 0.0185(5) Uani 1 1 d .
H51 H 0.6383 0.2232 0.0584 0.022 Uiso 1 1 calc R
C52 C 0.7354(3) 0.19598(18) -0.01460(17) 0.0226(5) Uani 1 1 d .
H52 H 0.6710 0.2059 -0.0447 0.027 Uiso 1 1 calc R
C53 C 0.8497(3) 0.17085(18) -0.03162(17) 0.0240(6) Uani 1 1 d .
H53 H 0.8619 0.1623 -0.0725 0.029 Uiso 1 1 calc R
C54 C 0.9451(3) 0.15848(18) 0.01121(18) 0.0227(5) Uani 1 1 d .
H54 H 1.0232 0.1423 -0.0009 0.027 Uiso 1 1 calc R
C55 C 0.9265(3) 0.16980(17) 0.07187(17) 0.0187(5) Uani 1 1 d .
H55 H 0.9926 0.1623 0.1006 0.022 Uiso 1 1 calc R
C56 C 0.5873(3) 0.06283(16) 0.16002(16) 0.0154(4) Uani 1 1 d .
C57 C 0.5173(3) 0.06167(17) 0.10847(17) 0.0209(5) Uani 1 1 d .
H57 H 0.5450 0.0362 0.0815 0.025 Uiso 1 1 calc R
C58 C 0.4076(3) 0.09798(18) 0.09742(18) 0.0239(6) Uani 1 1 d .
H58 H 0.3599 0.0992 0.0615 0.029 Uiso 1 1 calc R
C59 C 0.3669(3) 0.13296(18) 0.13929(19) 0.0229(5) Uani 1 1 d .
H59 H 0.2899 0.1569 0.1334 0.028 Uiso 1 1 calc R
C60 C 0.4402(3) 0.13218(17) 0.18920(17) 0.0183(5) Uani 1 1 d .
H60 H 0.4116 0.1556 0.2179 0.022 Uiso 1 1 calc R
C61 C 0.9146(3) -0.00037(15) 0.24362(16) 0.0156(4) Uani 1 1 d .
C62 C 0.9819(3) 0.00189(17) 0.18271(18) 0.0208(5) Uani 1 1 d .
H62 H 0.9405 0.0110 0.1423 0.025 Uiso 1 1 calc R
C63 C 1.1111(3) -0.0093(2) 0.1809(2) 0.0288(6) Uani 1 1 d .
H63 H 1.1568 -0.0083 0.1394 0.035 Uiso 1 1 calc R
C64 C 1.1721(3) -0.0218(2) 0.2392(2) 0.0301(7) Uani 1 1 d .
H64 H 1.2595 -0.0297 0.2377 0.036 Uiso 1 1 calc R
C65 C 1.1068(3) -0.0230(2) 0.2998(2) 0.0292(6) Uani 1 1 d .
H65 H 1.1497 -0.0305 0.3393 0.035 Uiso 1 1 calc R
C66 C 0.9783(3) -0.01310(18) 0.30283(18) 0.0210(5) Uani 1 1 d .
H66 H 0.9333 -0.0149 0.3448 0.025 Uiso 1 1 calc R
C67 C 0.6889(3) -0.08356(16) 0.31152(16) 0.0154(4) Uani 1 1 d .
C68 C 0.6246(3) -0.12501(18) 0.28586(19) 0.0234(6) Uani 1 1 d .
H68 H 0.6070 -0.1036 0.2380 0.028 Uiso 1 1 calc R
C69 C 0.5861(4) -0.1978(2) 0.3305(2) 0.0304(7) Uani 1 1 d .
H69 H 0.5435 -0.2258 0.3125 0.036 Uiso 1 1 calc R
C70 C 0.6094(4) -0.22936(19) 0.4000(2) 0.0295(7) Uani 1 1 d .
H70 H 0.5841 -0.2791 0.4299 0.035 Uiso 1 1 calc R
C71 C 0.6705(3) -0.18757(19) 0.42636(19) 0.0265(6) Uani 1 1 d .
H71 H 0.6855 -0.2089 0.4746 0.032 Uiso 1 1 calc R
C72 C 0.7097(3) -0.11503(18) 0.38261(17) 0.0228(6) Uani 1 1 d .
H72 H 0.7505 -0.0869 0.4011 0.027 Uiso 1 1 calc R
C73 C 0.4840(3) -0.01278(19) 0.39203(18) 0.0235(6) Uani 1 1 d .
C74 C 0.4121(4) -0.0746(3) 0.4497(3) 0.0473(12) Uani 1 1 d .
H74A H 0.3553 -0.0967 0.4302 0.071 Uiso 1 1 calc R
H74B H 0.3632 -0.0574 0.4810 0.071 Uiso 1 1 calc R
H74C H 0.4697 -0.1110 0.4767 0.071 Uiso 1 1 calc R
C75 C 0.8293(3) 0.10754(17) 0.37553(17) 0.0198(5) Uani 1 1 d .
C76 C 0.9159(4) 0.1135(2) 0.4217(2) 0.0312(8) Uani 1 1 d .
H76A H 1.0023 0.1114 0.4025 0.047 Uiso 1 1 calc R
H76B H 0.8977 0.0730 0.4691 0.047 Uiso 1 1 calc R
H76C H 0.9060 0.1602 0.4245 0.047 Uiso 1 1 calc R
B1 B 0.7652(3) 0.96537(15) 0.02010(15) 0.0277(6) Uani 1 1 d DU
F11 F 0.77532(19) 0.89605(9) 0.02224(10) 0.0224(4) Uani 1 1 d DU
F12 F 0.7774(3) 0.95966(14) 0.08695(11) 0.0465(7) Uani 1 1 d DU
F13 F 0.6488(3) 0.99038(17) 0.00153(18) 0.0668(9) Uani 1 1 d DU
F14 F 0.8579(4) 1.01285(15) -0.02873(15) 0.0784(11) Uani 1 1 d DU
B2 B 0.7436(3) 0.45699(14) 0.03154(14) 0.0204(5) Uani 1 1 d DU
F21 F 0.7718(2) 0.44183(11) 0.09940(10) 0.0337(5) Uani 1 1 d DU
F22 F 0.72110(19) 0.39041(9) 0.02942(10) 0.0245(4) Uani 1 1 d DU
F23 F 0.8426(2) 0.49541(12) -0.01823(12) 0.0404(6) Uani 1 1 d DU
F24 F 0.6375(2) 0.49678(15) 0.01848(13) 0.0469(6) Uani 1 1 d DU
B3 B 0.7779(3) 0.92289(18) 0.53730(16) 0.0394(7) Uani 1 1 d DU
F31 F 0.8012(3) 0.9600(2) 0.57651(16) 0.0777(10) Uani 1 1 d DU
F32 F 0.8622(2) 0.94858(12) 0.47640(10) 0.0328(5) Uani 1 1 d DU
F33 F 0.6564(2) 0.93317(18) 0.51973(13) 0.0561(8) Uani 1 1 d DU
F34 F 0.7944(3) 0.84900(14) 0.57680(17) 0.0793(10) Uani 1 1 d DU
B4 B 0.7469(3) 0.57307(18) 0.52780(16) 0.0407(8) Uani 1 1 d DU
F41 F 0.7796(3) 0.51214(13) 0.58520(12) 0.0487(6) Uani 1 1 d DU
F42 F 0.8489(3) 0.62176(17) 0.49487(16) 0.0798(12) Uani 1 1 d DU
F43 F 0.7053(5) 0.5521(2) 0.47898(16) 0.126(2) Uani 1 1 d DU
F44 F 0.6525(4) 0.6066(2) 0.5501(2) 0.139(2) Uani 1 1 d DU

loop_
_atom_site_aniso_label
_atom_site_aniso_U_11
_atom_site_aniso_U_22
_atom_site_aniso_U_33
_atom_site_aniso_U_23
_atom_site_aniso_U_13
_atom_site_aniso_U_12
Fe1 0.01609(18) 0.01216(18) 0.01395(19) -0.00748(15) -0.00020(14) -0.00110(14)
P1 0.0146(3) 0.0138(3) 0.0174(3) -0.0088(3) -0.0017(2) 0.0013(2)
P2 0.0178(3) 0.0119(3) 0.0145(3) -0.0074(3) 0.0001(3) -0.0012(3)
N1 0.0174(10) 0.0154(7) 0.0173(9) -0.0099(6) -0.0001(7) -0.0023(7)
N2 0.0193(9) 0.0116(8) 0.0206(10) -0.0071(7) -0.0032(9) -0.0003(8)
N3 0.0156(7) 0.0114(10) 0.0179(9) -0.0073(8) -0.0003(6) 0.0010(6)
N4 0.0215(8) 0.0159(11) 0.0166(9) -0.0105(7) 0.0011(8) -0.0016(8)
N5 0.0227(10) 0.0164(9) 0.0180(8) -0.0061(7) -0.0045(7) -0.0033(8)
N6 0.0216(9) 0.0178(11) 0.0185(8) -0.0118(8) 0.0036(7) -0.0056(8)
C1 0.0149(11) 0.0133(8) 0.0208(10) -0.0107(7) -0.0002(9) 0.0009(9)
C2 0.0204(13) 0.0136(10) 0.0273(12) -0.0117(9) -0.0025(11) -0.0006(9)
C3 0.0262(15) 0.0186(11) 0.0320(14) -0.0162(10) -0.0060(12) -0.0012(11)
C4 0.0283(15) 0.0249(13) 0.0247(12) -0.0158(9) -0.0045(12) -0.0040(12)
C5 0.0273(14) 0.0213(12) 0.0200(11) -0.0123(9) -0.0034(11) -0.0036(11)
C6 0.0162(10) 0.0134(12) 0.0158(8) -0.0063(8) -0.0025(7) 0.0015(9)
C7 0.0182(9) 0.0150(12) 0.0200(12) -0.0079(11) -0.0050(9) 0.0010(10)
C8 0.0237(10) 0.0183(14) 0.0211(13) -0.0093(11) -0.0065(10) -0.0007(11)
C9 0.0315(13) 0.0191(14) 0.0191(13) -0.0094(12) -0.0024(10) -0.0004(12)
C10 0.0238(10) 0.0211(14) 0.0188(12) -0.0091(12) 0.0022(10) -0.0004(11)
C11 0.0183(9) 0.0168(13) 0.0186(11) -0.0078(11) 0.0004(8) 0.0008(10)
C12 0.0174(7) 0.0222(10) 0.0227(13) -0.0137(10) -0.0042(8) 0.0051(7)
C13 0.0227(11) 0.0226(10) 0.0343(17) -0.0149(12) -0.0041(11) 0.0078(9)
C14 0.0273(14) 0.0312(13) 0.048(2) -0.0235(15) -0.0080(13) 0.0138(10)
C15 0.0222(12) 0.0448(15) 0.045(2) -0.0310(17) -0.0058(12) 0.0134(12)
C16 0.0173(10) 0.0430(14) 0.040(2) -0.0224(15) -0.0027(12) 0.0050(11)
C17 0.0172(9) 0.0294(12) 0.0354(18) -0.0181(13) -0.0007(11) 0.0011(9)
C18 0.0179(9) 0.0111(12) 0.0140(11) -0.0048(9) -0.0005(7) 0.0024(8)
C19 0.0221(10) 0.0196(14) 0.0196(13) -0.0098(11) 0.0025(9) 0.0032(10)
C20 0.0199(10) 0.0213(15) 0.0261(15) -0.0095(12) 0.0050(11) 0.0036(10)
C21 0.0154(10) 0.0202(14) 0.0308(16) -0.0102(12) 0.0015(9) 0.0014(10)
C22 0.0146(9) 0.0165(13) 0.0258(14) -0.0106(11) -0.0016(9) 0.0016(9)
C23 0.0197(7) 0.0127(11) 0.0177(11) -0.0087(10) -0.0017(7) -0.0011(8)
C24 0.0190(8) 0.0210(14) 0.0218(12) -0.0105(12) 0.0004(9) 0.0002(11)
C25 0.0197(9) 0.0221(15) 0.0302(14) -0.0101(14) -0.0009(11) 0.0015(12)
C26 0.0254(11) 0.0183(14) 0.0379(16) -0.0119(14) -0.0114(10) 0.0014(12)
C27 0.0334(13) 0.0189(14) 0.0246(13) -0.0098(12) -0.0142(10) 0.0033(13)
C28 0.0287(10) 0.0142(13) 0.0162(11) -0.0062(11) -0.0073(9) 0.0020(11)
C29 0.0227(12) 0.0121(7) 0.0183(9) -0.0074(6) -0.0028(9) -0.0016(8)
C30 0.0334(16) 0.0206(11) 0.0240(13) -0.0108(9) -0.0051(11) 0.0089(11)
C31 0.046(2) 0.0217(12) 0.0324(15) -0.0118(11) -0.0090(13) 0.0136(14)
C32 0.054(2) 0.0188(14) 0.0308(14) -0.0057(11) -0.0095(15) 0.0084(14)
C33 0.047(2) 0.0183(12) 0.0226(13) -0.0021(8) 0.0006(13) -0.0013(13)
C34 0.0353(17) 0.0168(11) 0.0203(11) -0.0047(8) 0.0025(11) -0.0006(11)
C35 0.0259(15) 0.0243(16) 0.0246(15) -0.0016(11) -0.0083(12) -0.0044(12)
C36 0.042(2) 0.047(3) 0.049(3) 0.0096(19) -0.027(2) -0.002(2)
C37 0.0278(15) 0.0345(18) 0.0324(18) -0.0253(16) 0.0124(12) -0.0131(15)
C38 0.054(3) 0.066(3) 0.062(3) -0.050(3) 0.042(2) -0.036(3)
Fe2 0.01179(17) 0.01079(18) 0.01650(19) -0.00747(15) -0.00116(14) 0.00066(13)
P3 0.0122(3) 0.0113(3) 0.0190(3) -0.0074(3) 0.0010(2) -0.0004(2)
P4 0.0153(3) 0.0114(3) 0.0173(3) -0.0085(3) -0.0011(2) 0.0010(2)
N7 0.0118(9) 0.0136(7) 0.0201(9) -0.0092(6) 0.0005(6) 0.0001(7)
N8 0.0155(9) 0.0117(8) 0.0202(10) -0.0044(7) 0.0013(8) 0.0014(7)
N9 0.0136(8) 0.0124(10) 0.0171(9) -0.0063(8) -0.0011(6) -0.0012(6)
N10 0.0203(9) 0.0171(11) 0.0187(8) -0.0112(7) -0.0019(8) 0.0023(8)
N11 0.0169(9) 0.0151(8) 0.0170(8) -0.0073(7) 0.0005(6) 0.0013(7)
N12 0.0182(9) 0.0148(11) 0.0202(8) -0.0102(7) -0.0038(7) 0.0027(8)
C39 0.0116(10) 0.0115(8) 0.0234(11) -0.0094(7) -0.0003(8) -0.0011(8)
C40 0.0174(12) 0.0130(9) 0.0301(13) -0.0121(9) -0.0001(10) 0.0002(9)
C41 0.0177(12) 0.0183(10) 0.0351(15) -0.0170(10) 0.0011(11) 0.0014(10)
C42 0.0209(13) 0.0204(12) 0.0310(13) -0.0170(9) 0.0051(11) -0.0005(10)
C43 0.0214(13) 0.0188(11) 0.0210(11) -0.0129(9) 0.0012(9) 0.0015(10)
C44 0.0133(8) 0.0189(10) 0.0209(13) -0.0111(10) 0.0020(8) -0.0019(7)
C45 0.0145(11) 0.0259(12) 0.0274(16) -0.0088(12) -0.0015(10) -0.0020(9)
C46 0.0163(12) 0.0407(13) 0.0313(18) -0.0145(14) -0.0037(11) -0.0034(12)
C47 0.0216(13) 0.0428(15) 0.0351(19) -0.0244(15) 0.0000(11) -0.0100(12)
C48 0.0253(14) 0.0287(12) 0.0406(19) -0.0218(13) 0.0015(13) -0.0090(10)
C49 0.0235(12) 0.0200(10) 0.0276(16) -0.0118(11) -0.0004(11) -0.0065(9)
C50 0.0151(10) 0.0127(12) 0.0186(8) -0.0068(8) 0.0012(7) -0.0015(9)
C51 0.0180(10) 0.0163(13) 0.0202(11) -0.0071(11) -0.0015(9) 0.0005(10)
C52 0.0267(12) 0.0205(14) 0.0197(12) -0.0077(12) -0.0035(11) -0.0001(11)
C53 0.0314(14) 0.0205(15) 0.0186(13) -0.0088(12) 0.0041(10) -0.0024(12)
C54 0.0234(11) 0.0193(14) 0.0256(14) -0.0116(12) 0.0049(10) 0.0017(11)
C55 0.0163(10) 0.0169(13) 0.0222(12) -0.0091(11) 0.0025(8) 0.0007(10)
C56 0.0177(10) 0.0118(12) 0.0172(12) -0.0067(9) -0.0019(8) -0.0026(8)
C57 0.0258(12) 0.0184(14) 0.0191(13) -0.0083(11) -0.0054(10) -0.0036(10)
C58 0.0264(13) 0.0208(15) 0.0247(15) -0.0083(12) -0.0112(11) -0.0037(10)
C59 0.0191(12) 0.0191(14) 0.0299(16) -0.0087(12) -0.0093(10) -0.0009(10)
C60 0.0141(10) 0.0168(13) 0.0253(14) -0.0099(11) -0.0044(9) 0.0000(9)
C61 0.0157(7) 0.0089(11) 0.0223(11) -0.0075(10) -0.0002(6) 0.0009(7)
C62 0.0216(9) 0.0157(13) 0.0234(12) -0.0085(12) 0.0045(8) -0.0006(11)
C63 0.0224(11) 0.0251(16) 0.0312(13) -0.0082(14) 0.0099(10) -0.0002(13)
C64 0.0166(11) 0.0239(16) 0.0428(17) -0.0093(16) 0.0022(9) 0.0003(12)
C65 0.0201(10) 0.0297(17) 0.0370(15) -0.0129(16) -0.0083(11) 0.0038(13)
C66 0.0187(9) 0.0197(14) 0.0249(12) -0.0099(12) -0.0035(9) 0.0023(11)
C67 0.0151(10) 0.0122(7) 0.0205(9) -0.0092(6) 0.0009(9) 0.0006(8)
C68 0.0277(15) 0.0178(11) 0.0265(12) -0.0118(9) -0.0015(12) -0.0063(11)
C69 0.0352(18) 0.0213(12) 0.0338(14) -0.0127(11) 0.0025(14) -0.0139(13)
C70 0.0324(17) 0.0173(13) 0.0331(13) -0.0076(10) 0.0036(14) -0.0069(12)
C71 0.0282(15) 0.0179(12) 0.0263(12) -0.0032(8) -0.0036(12) -0.0008(12)
C72 0.0289(15) 0.0163(10) 0.0209(10) -0.0060(8) -0.0032(11) -0.0018(11)
C73 0.0183(13) 0.0229(14) 0.0219(14) -0.0040(10) 0.0020(10) 0.0004(10)
C74 0.0273(18) 0.040(2) 0.047(2) 0.0039(16) 0.0110(17) -0.0085(16)
C75 0.0194(13) 0.0190(14) 0.0221(14) -0.0090(12) -0.0065(10) 0.0026(11)
C76 0.0312(17) 0.0305(18) 0.037(2) -0.0171(16) -0.0173(14) 0.0029(15)
B1 0.0469(16) 0.0210(13) 0.0222(13) -0.0145(14) -0.0102(12) 0.0072(12)
F11 0.0283(9) 0.0189(8) 0.0233(9) -0.0116(7) -0.0066(8) 0.0073(7)
F12 0.0746(19) 0.0524(15) 0.0308(10) -0.0314(10) -0.0231(10) 0.0309(14)
F13 0.0912(17) 0.0602(19) 0.083(2) -0.0514(17) -0.0629(16) 0.0584(14)
F14 0.131(2) 0.0435(15) 0.0582(16) -0.0295(15) 0.033(2) -0.0429(19)
B2 0.0295(14) 0.0144(13) 0.0178(11) -0.0078(12) -0.0010(10) 0.0012(9)
F21 0.0595(15) 0.0257(10) 0.0251(8) -0.0177(8) -0.0136(9) 0.0104(10)
F22 0.0349(10) 0.0192(8) 0.0202(9) -0.0103(7) 0.0016(8) -0.0081(7)
F23 0.0480(11) 0.0314(11) 0.0403(11) -0.0188(10) 0.0149(11) -0.0203(10)
F24 0.0527(12) 0.0544(14) 0.0398(14) -0.0249(13) -0.0130(10) 0.0329(13)
B3 0.0244(13) 0.0599(17) 0.0283(18) -0.0148(14) -0.0001(11) 0.0007(19)
F31 0.0520(17) 0.160(3) 0.0658(19) -0.086(2) -0.0297(16) 0.046(2)
F32 0.0328(9) 0.0393(12) 0.0252(9) -0.0140(8) 0.0010(8) -0.0045(10)
F33 0.0286(9) 0.105(2) 0.0357(14) -0.0303(15) -0.0080(9) 0.0137(13)
F34 0.0391(15) 0.0659(15) 0.075(2) 0.0227(13) -0.0057(15) -0.0132(13)
B4 0.038(2) 0.051(2) 0.0261(18) -0.0117(12) 0.0019(15) -0.0042(13)
F41 0.0619(18) 0.0440(13) 0.0332(12) -0.0115(10) -0.0011(12) -0.0008(12)
F42 0.0540(16) 0.081(2) 0.0567(19) 0.0166(14) -0.0220(14) -0.0272(16)
F43 0.209(6) 0.110(3) 0.0372(17) -0.0081(17) -0.034(2) -0.080(3)
F44 0.128(3) 0.156(4) 0.067(3) 0.003(2) 0.031(3) 0.095(3)

loop_
_atom_type_symbol
_atom_type_description
_atom_type_scat_dispersion_real
_atom_type_scat_dispersion_imag
_atom_type_scat_source
C C 0.0033 0.0016 'International Tables Vol C Tables 4.2.6.8 and 6.1.1.4'
H H 0.0000 0.0000 'International Tables Vol C Tables 4.2.6.8 and 6.1.1.4'
B B 0.0013 0.0007 'International Tables Vol C Tables 4.2.6.8 and 6.1.1.4'
N N 0.0061 0.0033 'International Tables Vol C Tables 4.2.6.8 and 6.1.1.4'
F F 0.0171 0.0103 'International Tables Vol C Tables 4.2.6.8 and 6.1.1.4'
P P 0.1023 0.0942 'International Tables Vol C Tables 4.2.6.8 and 6.1.1.4'
Fe Fe 0.3463 0.8444 'International Tables Vol C Tables 4.2.6.8 and 6.1.1.4'

loop_
_geom_angle_atom_site_label_1
_geom_angle_atom_site_label_2
_geom_angle_atom_site_label_3
_geom_angle
N6 Fe1 N5 88.03(12)
N6 Fe1 N3 175.89(12)
N5 Fe1 N3 87.87(11)
N6 Fe1 N1 88.61(10)
N5 Fe1 N1 91.28(11)
N3 Fe1 N1 91.18(10)
N6 Fe1 P2 98.29(8)
N5 Fe1 P2 90.28(8)
N3 Fe1 P2 82.03(7)
N1 Fe1 P2 172.97(8)
N6 Fe1 P1 95.84(9)
N5 Fe1 P1 171.28(8)
N3 Fe1 P1 88.18(8)
N1 Fe1 P1 81.03(8)
P2 Fe1 P1 96.86(3)
N2 P1 C6 102.86(13)
N2 P1 C12 105.06(14)
C6 P1 C12 103.98(14)
N2 P1 Fe1 98.69(10)
C6 P1 Fe1 121.98(10)
C12 P1 Fe1 121.17(11)
N4 P2 C23 104.84(14)
N4 P2 C29 104.46(14)
C23 P2 C29 101.09(14)
N4 P2 Fe1 100.09(9)
C23 P2 Fe1 125.98(10)
C29 P2 Fe1 117.91(10)
C1 N1 C5 118.3(3)
C1 N1 Fe1 118.9(2)
C5 N1 Fe1 122.6(2)
C1 N2 P1 116.8(2)
C1 N2 H2N 121.6
P1 N2 H2N 121.6
C18 N3 C22 117.0(3)
C18 N3 Fe1 119.6(2)
C22 N3 Fe1 123.4(2)
C18 N4 P2 116.5(2)
C18 N4 H4N 121.8
P2 N4 H4N 121.8
C35 N5 Fe1 175.9(3)
C37 N6 Fe1 174.6(3)
N1 C1 N2 115.8(3)
N1 C1 C2 122.0(3)
N2 C1 C2 122.2(3)
C3 C2 C1 118.5(3)
C3 C2 H2 120.8
C1 C2 H2 120.8
C2 C3 C4 119.7(3)
C2 C3 H3 120.2
C4 C3 H3 120.2
C5 C4 C3 118.7(3)
C5 C4 H4 120.6
C3 C4 H4 120.6
N1 C5 C4 122.7(3)
N1 C5 H5 118.7
C4 C5 H5 118.7
C11 C6 C7 119.6(3)
C11 C6 P1 120.6(2)
C7 C6 P1 119.2(2)
C8 C7 C6 120.1(3)
C8 C7 H7 120.0
C6 C7 H7 120.0
C7 C8 C9 119.8(3)
C7 C8 H8 120.1
C9 C8 H8 120.1
C10 C9 C8 120.6(3)
C10 C9 H9 119.7
C8 C9 H9 119.7
C9 C10 C11 120.3(3)
C9 C10 H10 119.9
C11 C10 H10 119.9
C10 C11 C6 119.6(3)
C10 C11 H11 120.2
C6 C11 H11 120.2
C13 C12 C17 119.0(3)
C13 C12 P1 119.9(3)
C17 C12 P1 121.0(3)
C14 C13 C12 120.6(3)
C14 C13 H13 119.7
C12 C13 H13 119.7
C15 C14 C13 120.4(4)
C15 C14 H14 119.8
C13 C14 H14 119.8
C14 C15 C16 119.6(3)
C14 C15 H15 120.2
C16 C15 H15 120.2
C17 C16 C15 119.9(4)
C17 C16 H16 120.1
C15 C16 H16 120.1
C16 C17 C12 120.4(3)
C16 C17 H17 119.8
C12 C17 H17 119.8
N3 C18 N4 115.9(2)
N3 C18 C19 122.6(3)
N4 C18 C19 121.4(3)
C20 C19 C18 118.6(3)
C20 C19 H19 120.7
C18 C19 H19 120.7
C19 C20 C21 119.5(3)
C19 C20 H20 120.2
C21 C20 H20 120.2
C22 C21 C20 118.6(3)
C22 C21 H21 120.7
C20 C21 H21 120.7
N3 C22 C21 123.5(3)
N3 C22 H22 118.3
C21 C22 H22 118.3
C24 C23 C28 119.1(3)
C24 C23 P2 118.2(2)
C28 C23 P2 122.6(2)
C25 C24 C23 120.7(3)
C25 C24 H24 119.6
C23 C24 H24 119.6
C26 C25 C24 119.8(3)
C26 C25 H25 120.1
C24 C25 H25 120.1
C25 C26 C27 120.3(3)
C25 C26 H26 119.9
C27 C26 H26 119.9
C28 C27 C26 120.0(3)
C28 C27 H27 120.0
C26 C27 H27 120.0
C27 C28 C23 120.1(3)
C27 C28 H28 119.9
C23 C28 H28 119.9
C30 C29 C34 119.6(3)
C30 C29 P2 121.2(2)
C34 C29 P2 119.2(2)
C29 C30 C31 120.0(3)
C29 C30 H30 120.0
C31 C30 H30 120.0
C32 C31 C30 120.3(4)
C32 C31 H31 119.8
C30 C31 H31 119.8
C31 C32 C33 119.7(3)
C31 C32 H32 120.1
C33 C32 H32 120.1
C34 C33 C32 120.2(4)
C34 C33 H33 119.9
C32 C33 H33 119.9
C33 C34 C29 120.1(3)
C33 C34 H34 119.9
C29 C34 H34 119.9
N5 C35 C36 178.2(5)
C35 C36 H36A 109.5
C35 C36 H36B 109.5
H36A C36 H36B 109.5
C35 C36 H36C 109.5
H36A C36 H36C 109.5
H36B C36 H36C 109.5
N6 C37 C38 178.9(6)
C37 C38 H38A 109.5
C37 C38 H38B 109.5
H38A C38 H38B 109.5
C37 C38 H38C 109.5
H38A C38 H38C 109.5
H38B C38 H38C 109.5
N12 Fe2 N11 89.40(11)
N12 Fe2 N9 178.50(11)
N11 Fe2 N9 89.10(10)
N12 Fe2 N7 88.01(10)
N11 Fe2 N7 91.85(10)
N9 Fe2 N7 92.22(10)
N12 Fe2 P4 98.12(8)
N11 Fe2 P4 89.98(8)
N9 Fe2 P4 81.70(7)
N7 Fe2 P4 173.62(8)
N12 Fe2 P3 93.58(8)
N11 Fe2 P3 172.65(8)
N9 Fe2 P3 87.93(7)
N7 Fe2 P3 81.55(7)
P4 Fe2 P3 96.24(3)
N8 P3 C50 101.43(14)
N8 P3 C44 105.59(14)
C50 P3 C44 103.73(13)
N8 P3 Fe2 98.75(9)
C50 P3 Fe2 122.98(10)
C44 P3 Fe2 120.98(11)
N10 P4 C61 106.28(14)
N10 P4 C67 104.27(14)
C61 P4 C67 101.15(13)
N10 P4 Fe2 99.57(10)
C61 P4 Fe2 123.53(10)
C67 P4 Fe2 119.88(10)
C39 N7 C43 117.7(3)
C39 N7 Fe2 119.14(19)
C43 N7 Fe2 123.2(2)
C39 N8 P3 117.6(2)
C39 N8 H8N 121.2
P3 N8 H8N 121.2
C56 N9 C60 117.1(3)
C56 N9 Fe2 119.9(2)
C60 N9 Fe2 123.0(2)
C56 N10 P4 115.7(2)
C56 N10 H10N 122.1
P4 N10 H10N 122.1
C73 N11 Fe2 172.1(3)
C75 N12 Fe2 177.4(3)
N7 C39 N8 115.8(2)
N7 C39 C40 122.6(3)
N8 C39 C40 121.6(3)
C41 C40 C39 118.5(3)
C41 C40 H40 120.8
C39 C40 H40 120.8
C40 C41 C42 119.4(3)
C40 C41 H41 120.3
C42 C41 H41 120.3
C43 C42 C41 119.2(3)
C43 C42 H42 120.4
C41 C42 H42 120.4
N7 C43 C42 122.6(3)
N7 C43 H43 118.7
C42 C43 H43 118.7
C45 C44 C49 118.9(3)
C45 C44 P3 121.6(2)
C49 C44 P3 119.5(2)
C44 C45 C46 120.1(3)
C44 C45 H45 119.9
C46 C45 H45 119.9
C47 C46 C45 120.4(4)
C47 C46 H46 119.8
C45 C46 H46 119.8
C46 C47 C48 119.8(3)
C46 C47 H47 120.1
C48 C47 H47 120.1
C47 C48 C49 119.9(3)
C47 C48 H48 120.0
C49 C48 H48 120.0
C48 C49 C44 120.7(3)
C48 C49 H49 119.6
C44 C49 H49 119.6
C55 C50 C51 119.7(3)
C55 C50 P3 119.6(2)
C51 C50 P3 120.3(2)
C52 C51 C50 120.0(3)
C52 C51 H51 120.0
C50 C51 H51 120.0
C51 C52 C53 119.9(3)
C51 C52 H52 120.0
C53 C52 H52 120.0
C54 C53 C52 120.1(3)
C54 C53 H53 120.0
C52 C53 H53 120.0
C53 C54 C55 120.0(3)
C53 C54 H54 120.0
C55 C54 H54 120.0
C54 C55 C50 120.3(3)
C54 C55 H55 119.9
C50 C55 H55 119.9
N9 C56 N10 115.5(3)
N9 C56 C57 122.6(3)
N10 C56 C57 121.9(3)
C58 C57 C56 118.9(3)
C58 C57 H57 120.6
C56 C57 H57 120.6
C57 C58 C59 119.5(3)
C57 C58 H58 120.3
C59 C58 H58 120.3
C60 C59 C58 118.8(3)
C60 C59 H59 120.6
C58 C59 H59 120.6
N9 C60 C59 123.0(3)
N9 C60 H60 118.5
C59 C60 H60 118.5
C62 C61 C66 119.1(3)
C62 C61 P4 123.8(3)
C66 C61 P4 117.0(2)
C61 C62 C63 120.0(3)
C61 C62 H62 120.0
C63 C62 H62 120.0
C64 C63 C62 120.2(3)
C64 C63 H63 119.9
C62 C63 H63 119.9
C63 C64 C65 120.5(3)
C63 C64 H64 119.8
C65 C64 H64 119.8
C64 C65 C66 120.0(4)
C64 C65 H65 120.0
C66 C65 H65 120.0
C65 C66 C61 120.2(3)
C65 C66 H66 119.9
C61 C66 H66 119.9
C72 C67 C68 119.2(3)
C72 C67 P4 120.0(2)
C68 C67 P4 120.9(2)
C69 C68 C67 120.1(3)
C69 C68 H68 120.0
C67 C68 H68 120.0
C70 C69 C68 120.7(3)
C70 C69 H69 119.7
C68 C69 H69 119.7
C69 C70 C71 119.4(3)
C69 C70 H70 120.3
C71 C70 H70 120.3
C72 C71 C70 120.6(3)
C72 C71 H71 119.7
C70 C71 H71 119.7
C71 C72 C67 120.0(3)
C71 C72 H72 120.0
C67 C72 H72 120.0
N11 C73 C74 176.9(4)
C73 C74 H74A 109.5
C73 C74 H74B 109.5
H74A C74 H74B 109.5
C73 C74 H74C 109.5
H74A C74 H74C 109.5
H74B C74 H74C 109.5
N12 C75 C76 176.3(4)
C75 C76 H76A 109.5
C75 C76 H76B 109.5
H76A C76 H76B 109.5
C75 C76 H76C 109.5
H76A C76 H76C 109.5
H76B C76 H76C 109.5
F13 B1 F14 109.9(3)
F13 B1 F12 109.4(2)
F14 B1 F12 110.2(2)
F13 B1 F11 109.0(2)
F14 B1 F11 109.9(2)
F12 B1 F11 108.5(2)
F23 B2 F24 110.3(2)
F23 B2 F22 109.5(2)
F24 B2 F22 109.7(2)
F23 B2 F21 110.4(2)
F24 B2 F21 109.0(2)
F22 B2 F21 107.9(2)
F31 B3 F33 109.8(3)
F31 B3 F32 109.4(2)
F33 B3 F32 109.9(2)
F31 B3 F34 109.2(3)
F33 B3 F34 110.0(3)
F32 B3 F34 108.6(2)
F44 B4 F42 109.6(3)
F44 B4 F41 109.5(3)
F42 B4 F41 110.7(3)
F44 B4 F43 109.3(3)
F42 B4 F43 108.1(3)
F41 B4 F43 109.6(3)

loop_
_geom_bond_atom_site_label_1
_geom_bond_atom_site_label_2
_geom_bond_distance
Fe1 N6 1.918(3)
Fe1 N5 1.966(3)
Fe1 N3 2.006(2)
Fe1 N1 2.034(2)
Fe1 P2 2.2056(8)
Fe1 P1 2.2241(9)
P1 N2 1.693(3)
P1 C6 1.808(3)
P1 C12 1.828(3)
P2 N4 1.680(3)
P2 C23 1.812(3)
P2 C29 1.837(3)
N1 C1 1.351(4)
N1 C5 1.354(4)
N2 C1 1.379(4)
N2 H2N 0.8800
N3 C18 1.357(4)
N3 C22 1.363(4)
N4 C18 1.383(4)
N4 H4N 0.8800
N5 C35 1.123(5)
N6 C37 1.145(4)
C1 C2 1.403(4)
C2 C3 1.385(5)
C2 H2 0.9500
C3 C4 1.391(5)
C3 H3 0.9500
C4 C5 1.380(4)
C4 H4 0.9500
C5 H5 0.9500
C6 C11 1.401(4)
C6 C7 1.408(4)
C7 C8 1.387(4)
C7 H7 0.9500
C8 C9 1.393(5)
C8 H8 0.9500
C9 C10 1.382(5)
C9 H9 0.9500
C10 C11 1.398(4)
C10 H10 0.9500
C11 H11 0.9500
C12 C13 1.393(5)
C12 C17 1.394(5)
C13 C14 1.388(5)
C13 H13 0.9500
C14 C15 1.381(6)
C14 H14 0.9500
C15 C16 1.399(6)
C15 H15 0.9500
C16 C17 1.392(5)
C16 H16 0.9500
C17 H17 0.9500
C18 C19 1.407(4)
C19 C20 1.374(5)
C19 H19 0.9500
C20 C21 1.398(5)
C20 H20 0.9500
C21 C22 1.374(4)
C21 H21 0.9500
C22 H22 0.9500
C23 C24 1.395(4)
C23 C28 1.403(4)
C24 C25 1.390(4)
C24 H24 0.9500
C25 C26 1.389(5)
C25 H25 0.9500
C26 C27 1.393(5)
C26 H26 0.9500
C27 C28 1.392(5)
C27 H27 0.9500
C28 H28 0.9500
C29 C30 1.388(4)
C29 C34 1.395(4)
C30 C31 1.397(5)
C30 H30 0.9500
C31 C32 1.381(6)
C31 H31 0.9500
C32 C33 1.391(6)
C32 H32 0.9500
C33 C34 1.388(5)
C33 H33 0.9500
C34 H34 0.9500
C35 C36 1.463(5)
C36 H36A 0.9800
C36 H36B 0.9800
C36 H36C 0.9800
C37 C38 1.459(5)
C38 H38A 0.9800
C38 H38B 0.9800
C38 H38C 0.9800
Fe2 N12 1.923(3)
Fe2 N11 1.970(3)
Fe2 N9 2.001(2)
Fe2 N7 2.036(2)
Fe2 P4 2.2089(8)
Fe2 P3 2.2359(9)
P3 N8 1.686(3)
P3 C50 1.814(3)
P3 C44 1.824(3)
P4 N10 1.688(3)
P4 C61 1.813(3)
P4 C67 1.833(3)
N7 C39 1.357(4)
N7 C43 1.358(4)
N8 C39 1.376(4)
N8 H8N 0.8800
N9 C56 1.361(4)
N9 C60 1.363(4)
N10 C56 1.384(4)
N10 H10N 0.8800
N11 C73 1.140(4)
N12 C75 1.139(4)
C39 C40 1.408(4)
C40 C41 1.379(4)
C40 H40 0.9500
C41 C42 1.395(5)
C41 H41 0.9500
C42 C43 1.386(4)
C42 H42 0.9500
C43 H43 0.9500
C44 C45 1.394(5)
C44 C49 1.404(4)
C45 C46 1.401(4)
C45 H45 0.9500
C46 C47 1.388(6)
C46 H46 0.9500
C47 C48 1.392(6)
C47 H47 0.9500
C48 C49 1.393(5)
C48 H48 0.9500
C49 H49 0.9500
C50 C55 1.396(4)
C50 C51 1.399(4)
C51 C52 1.394(4)
C51 H51 0.9500
C52 C53 1.400(5)
C52 H52 0.9500
C53 C54 1.388(5)
C53 H53 0.9500
C54 C55 1.392(4)
C54 H54 0.9500
C55 H55 0.9500
C56 C57 1.395(4)
C57 C58 1.375(5)
C57 H57 0.9500
C58 C59 1.395(5)
C58 H58 0.9500
C59 C60 1.375(4)
C59 H59 0.9500
C60 H60 0.9500
C61 C62 1.390(4)
C61 C66 1.413(4)
C62 C63 1.404(5)
C62 H62 0.9500
C63 C64 1.381(6)
C63 H63 0.9500
C64 C65 1.384(5)
C64 H64 0.9500
C65 C66 1.392(4)
C65 H65 0.9500
C66 H66 0.9500
C67 C72 1.395(4)
C67 C68 1.400(4)
C68 C69 1.396(5)
C68 H68 0.9500
C69 C70 1.374(6)
C69 H69 0.9500
C70 C71 1.397(5)
C70 H70 0.9500
C71 C72 1.390(5)
C71 H71 0.9500
C72 H72 0.9500
C73 C74 1.457(5)
C74 H74A 0.9800
C74 H74B 0.9800
C74 H74C 0.9800
C75 C76 1.456(5)
C76 H76A 0.9800
C76 H76B 0.9800
C76 H76C 0.9800
B1 F13 1.378(3)
B1 F14 1.378(3)
B1 F12 1.386(3)
B1 F11 1.394(3)
B2 F23 1.376(3)
B2 F24 1.376(3)
B2 F22 1.395(3)
B2 F21 1.396(3)
B3 F31 1.381(3)
B3 F33 1.383(3)
B3 F32 1.384(3)
B3 F34 1.385(3)
B4 F44 1.375(3)
B4 F42 1.379(3)
B4 F41 1.380(3)
B4 F43 1.388(3)

loop_
_geom_hbond_atom_site_label_D
_geom_hbond_atom_site_label_H
_geom_hbond_atom_site_label_A
_geom_hbond_distance_DH
_geom_hbond_distance_HA
_geom_hbond_distance_DA
_geom_hbond_angle_DHA
_geom_hbond_site_symmetry_A
N2 H2N F11 0.88 2.01 2.857(3) 160.2 .
N4 H4N F21 0.88 2.09 2.791(3) 136.4 .
N8 H8N F22 0.88 2.01 2.865(3) 163.3 .
N10 H10N F12 0.88 1.97 2.805(3) 158.0 1_545

loop_
_geom_torsion_atom_site_label_1
_geom_torsion_atom_site_label_2
_geom_torsion_atom_site_label_3
_geom_torsion_atom_site_label_4
_geom_torsion
N6 Fe1 P1 N2 111.13(12)
N3 Fe1 P1 N2 -68.02(12)
N1 Fe1 P1 N2 23.47(12)
P2 Fe1 P1 N2 -149.76(10)
N6 Fe1 P1 C6 -137.71(14)
N3 Fe1 P1 C6 43.14(14)
N1 Fe1 P1 C6 134.63(14)
P2 Fe1 P1 C6 -38.60(12)
N6 Fe1 P1 C12 -2.43(14)
N3 Fe1 P1 C12 178.42(14)
N1 Fe1 P1 C12 -90.09(14)
P2 Fe1 P1 C12 96.68(12)
N6 Fe1 P2 N4 165.30(13)
N5 Fe1 P2 N4 -106.65(13)
N3 Fe1 P2 N4 -18.84(12)
P1 Fe1 P2 N4 68.35(10)
N6 Fe1 P2 C23 48.52(15)
N5 Fe1 P2 C23 136.57(15)
N3 Fe1 P2 C23 -135.62(15)
P1 Fe1 P2 C23 -48.43(13)
N6 Fe1 P2 C29 -82.29(15)
N5 Fe1 P2 C29 5.76(14)
N3 Fe1 P2 C29 93.57(14)
P1 Fe1 P2 C29 -179.25(12)
N6 Fe1 N1 C1 -117.8(2)
N5 Fe1 N1 C1 154.2(2)
N3 Fe1 N1 C1 66.3(2)
P1 Fe1 N1 C1 -21.7(2)
N6 Fe1 N1 C5 67.6(3)
N5 Fe1 N1 C5 -20.4(3)
N3 Fe1 N1 C5 -108.3(3)
P1 Fe1 N1 C5 163.8(3)
C6 P1 N2 C1 -154.3(2)
C12 P1 N2 C1 97.2(2)
Fe1 P1 N2 C1 -28.5(2)
N5 Fe1 N3 C18 105.7(2)
N1 Fe1 N3 C18 -163.1(2)
P2 Fe1 N3 C18 15.1(2)
P1 Fe1 N3 C18 -82.1(2)
N5 Fe1 N3 C22 -73.5(2)
N1 Fe1 N3 C22 17.7(2)
P2 Fe1 N3 C22 -164.1(2)
P1 Fe1 N3 C22 98.7(2)
C23 P2 N4 C18 156.2(2)
C29 P2 N4 C18 -97.9(2)
Fe1 P2 N4 C18 24.6(2)
C5 N1 C1 N2 -176.0(3)
Fe1 N1 C1 N2 9.2(3)
C5 N1 C1 C2 4.6(4)
Fe1 N1 C1 C2 -170.2(2)
P1 N2 C1 N1 15.7(3)
P1 N2 C1 C2 -164.9(2)
N1 C1 C2 C3 -2.3(5)
N2 C1 C2 C3 178.3(3)
C1 C2 C3 C4 -0.7(5)
C2 C3 C4 C5 1.3(5)
C1 N1 C5 C4 -4.0(5)
Fe1 N1 C5 C4 170.6(3)
C3 C4 C5 N1 1.1(5)
N2 P1 C6 C11 34.5(3)
C12 P1 C6 C11 143.9(3)
Fe1 P1 C6 C11 -74.5(3)
N2 P1 C6 C7 -153.9(2)
C12 P1 C6 C7 -44.6(3)
Fe1 P1 C6 C7 97.1(2)
C11 C6 C7 C8 1.8(5)
P1 C6 C7 C8 -169.8(2)
C6 C7 C8 C9 -0.2(5)
C7 C8 C9 C10 -1.8(5)
C8 C9 C10 C11 2.2(5)
C9 C10 C11 C6 -0.6(5)
C7 C6 C11 C10 -1.4(5)
P1 C6 C11 C10 170.1(2)
N2 P1 C12 C13 27.6(3)
C6 P1 C12 C13 -80.1(3)
Fe1 P1 C12 C13 137.8(2)
N2 P1 C12 C17 -152.5(3)
C6 P1 C12 C17 99.7(3)
Fe1 P1 C12 C17 -42.3(3)
C17 C12 C13 C14 1.4(5)
P1 C12 C13 C14 -178.8(3)
C12 C13 C14 C15 0.4(6)
C13 C14 C15 C16 -1.7(6)
C14 C15 C16 C17 1.2(6)
C15 C16 C17 C12 0.6(6)
C13 C12 C17 C16 -1.9(5)
P1 C12 C17 C16 178.3(3)
C22 N3 C18 N4 175.9(3)
Fe1 N3 C18 N4 -3.3(3)
C22 N3 C18 C19 -4.2(4)
Fe1 N3 C18 C19 176.5(2)
P2 N4 C18 N3 -16.3(3)
P2 N4 C18 C19 163.9(2)
N3 C18 C19 C20 1.9(5)
N4 C18 C19 C20 -178.3(3)
C18 C19 C20 C21 1.6(5)
C19 C20 C21 C22 -2.6(5)
C18 N3 C22 C21 3.2(5)
Fe1 N3 C22 C21 -177.6(2)
C20 C21 C22 N3 0.1(5)
N4 P2 C23 C24 -175.3(2)
C29 P2 C23 C24 76.3(3)
Fe1 P2 C23 C24 -60.7(3)
N4 P2 C23 C28 9.5(3)
C29 P2 C23 C28 -98.8(3)
Fe1 P2 C23 C28 124.1(2)
C28 C23 C24 C25 0.7(5)
P2 C23 C24 C25 -174.7(3)
C23 C24 C25 C26 0.8(5)
C24 C25 C26 C27 -1.3(5)
C25 C26 C27 C28 0.3(5)
C26 C27 C28 C23 1.2(5)
C24 C23 C28 C27 -1.7(5)
P2 C23 C28 C27 173.4(2)
N4 P2 C29 C30 1.4(3)
C23 P2 C29 C30 110.1(3)
Fe1 P2 C29 C30 -108.5(3)
N4 P2 C29 C34 -177.8(3)
C23 P2 C29 C34 -69.2(3)
Fe1 P2 C29 C34 72.2(3)
C34 C29 C30 C31 1.2(5)
P2 C29 C30 C31 -178.1(3)
C29 C30 C31 C32 -1.5(6)
C30 C31 C32 C33 1.1(7)
C31 C32 C33 C34 -0.3(7)
C32 C33 C34 C29 0.0(6)
C30 C29 C34 C33 -0.4(5)
P2 C29 C34 C33 178.9(3)
N12 Fe2 P3 N8 -108.05(12)
N9 Fe2 P3 N8 71.95(12)
N7 Fe2 P3 N8 -20.60(12)
P4 Fe2 P3 N8 153.37(10)
N12 Fe2 P3 C50 142.14(14)
N9 Fe2 P3 C50 -37.85(14)
N7 Fe2 P3 C50 -130.40(14)
P4 Fe2 P3 C50 43.56(12)
N12 Fe2 P3 C44 6.13(14)
N9 Fe2 P3 C44 -173.87(13)
N7 Fe2 P3 C44 93.58(14)
P4 Fe2 P3 C44 -92.45(12)
N12 Fe2 P4 N10 -160.18(12)
N11 Fe2 P4 N10 110.43(12)
N9 Fe2 P4 N10 21.33(12)
P3 Fe2 P4 N10 -65.65(10)
N12 Fe2 P4 C61 -43.26(15)
N11 Fe2 P4 C61 -132.65(15)
N9 Fe2 P4 C61 138.25(15)
P3 Fe2 P4 C61 51.27(13)
N12 Fe2 P4 C67 87.17(14)
N11 Fe2 P4 C67 -2.23(14)
N9 Fe2 P4 C67 -91.32(14)
P3 Fe2 P4 C67 -178.30(12)
N12 Fe2 N7 C39 110.8(2)
N11 Fe2 N7 C39 -159.9(2)
N9 Fe2 N7 C39 -70.7(2)
P3 Fe2 N7 C39 16.9(2)
N12 Fe2 N7 C43 -70.6(2)
N11 Fe2 N7 C43 18.8(2)
N9 Fe2 N7 C43 108.0(2)
P3 Fe2 N7 C43 -164.5(2)
C50 P3 N8 C39 153.6(2)
C44 P3 N8 C39 -98.5(2)
Fe2 P3 N8 C39 27.2(2)
N11 Fe2 N9 C56 -106.8(2)
N7 Fe2 N9 C56 161.4(2)
P4 Fe2 N9 C56 -16.7(2)
P3 Fe2 N9 C56 79.9(2)
N11 Fe2 N9 C60 73.1(2)
N7 Fe2 N9 C60 -18.7(2)
P4 Fe2 N9 C60 163.2(2)
P3 Fe2 N9 C60 -100.2(2)
C61 P4 N10 C56 -157.4(2)
C67 P4 N10 C56 96.2(2)
Fe2 P4 N10 C56 -28.1(2)
C43 N7 C39 N8 177.2(3)
Fe2 N7 C39 N8 -4.0(3)
C43 N7 C39 C40 -3.0(4)
Fe2 N7 C39 C40 175.7(2)
P3 N8 C39 N7 -18.0(3)
P3 N8 C39 C40 162.2(2)
N7 C39 C40 C41 2.2(5)
N8 C39 C40 C41 -178.1(3)
C39 C40 C41 C42 0.3(5)
C40 C41 C42 C43 -1.8(5)
C39 N7 C43 C42 1.5(4)
Fe2 N7 C43 C42 -177.2(2)
C41 C42 C43 N7 0.9(5)
N8 P3 C44 C45 153.8(3)
C50 P3 C44 C45 -99.9(3)
Fe2 P3 C44 C45 43.2(3)
N8 P3 C44 C49 -25.4(3)
C50 P3 C44 C49 80.9(3)
Fe2 P3 C44 C49 -136.0(2)
C49 C44 C45 C46 2.0(5)
P3 C44 C45 C46 -177.2(3)
C44 C45 C46 C47 -1.2(5)
C45 C46 C47 C48 -0.7(6)
C46 C47 C48 C49 1.7(6)
C47 C48 C49 C44 -1.0(5)
C45 C44 C49 C48 -0.9(5)
P3 C44 C49 C48 178.3(3)
N8 P3 C50 C55 151.1(2)
C44 P3 C50 C55 41.7(3)
Fe2 P3 C50 C55 -100.5(2)
N8 P3 C50 C51 -36.5(3)
C44 P3 C50 C51 -145.9(2)
Fe2 P3 C50 C51 71.9(3)
C55 C50 C51 C52 2.1(4)
P3 C50 C51 C52 -170.4(2)
C50 C51 C52 C53 0.3(5)
C51 C52 C53 C54 -2.0(5)
C52 C53 C54 C55 1.1(5)
C53 C54 C55 C50 1.3(5)
C51 C50 C55 C54 -2.9(5)
P3 C50 C55 C54 169.6(2)
C60 N9 C56 N10 -177.0(3)
Fe2 N9 C56 N10 3.0(3)
C60 N9 C56 C57 3.5(4)
Fe2 N9 C56 C57 -176.6(2)
P4 N10 C56 N9 19.2(3)
P4 N10 C56 C57 -161.3(2)
N9 C56 C57 C58 -0.9(5)
N10 C56 C57 C58 179.7(3)
C56 C57 C58 C59 -2.0(5)
C57 C58 C59 C60 2.1(5)
C56 N9 C60 C59 -3.5(4)
Fe2 N9 C60 C59 176.6(2)
C58 C59 C60 N9 0.7(5)
N10 P4 C61 C62 -2.4(3)
C67 P4 C61 C62 106.2(3)
Fe2 P4 C61 C62 -116.1(2)
N10 P4 C61 C66 178.6(2)
C67 P4 C61 C66 -72.8(2)
Fe2 P4 C61 C66 64.9(3)
C66 C61 C62 C63 0.8(5)
P4 C61 C62 C63 -178.2(3)
C61 C62 C63 C64 -0.7(5)
C62 C63 C64 C65 -0.4(6)
C63 C64 C65 C66 1.4(6)
C64 C65 C66 C61 -1.3(5)
C62 C61 C66 C65 0.2(5)
P4 C61 C66 C65 179.2(3)
N10 P4 C67 C72 -178.3(3)
C61 P4 C67 C72 71.5(3)
Fe2 P4 C67 C72 -68.2(3)
N10 P4 C67 C68 2.2(3)
C61 P4 C67 C68 -108.0(3)
Fe2 P4 C67 C68 112.3(2)
C72 C67 C68 C69 -2.4(5)
P4 C67 C68 C69 177.0(3)
C67 C68 C69 C70 0.8(6)
C68 C69 C70 C71 0.9(6)
C69 C70 C71 C72 -1.1(6)
C70 C71 C72 C67 -0.6(5)
C68 C67 C72 C71 2.3(5)
P4 C67 C72 C71 -177.2(3)
